data_4069108
loop_
_publ_author_name
'Beckmann, Jens'
'Hesse, Malte'

_publ_section_title
;
 Reactivity of the Dinuclear Arylstibonic Acid
 [2,6-Mes2C6H3Sb(O)(OH)2]2toward H2SO4and NaOH
;
_journal_issue 7
_journal_name_full Organometallics
_journal_page_first 2345
_journal_paper_doi 10.1021/om900030m
_journal_volume 28
_journal_year 2009
_chemical_formula_sum 'C55 H61 O9 S Sb2'
_chemical_formula_weight 1141.60
_chemical_name_systematic
;
 ?
;
_space_group_IT_number 2
_symmetry_cell_setting triclinic
_symmetry_space_group_name_Hall '-P 1'
_symmetry_space_group_name_H-M 'P -1'
_atom_sites_solution_hydrogens geom
_atom_sites_solution_primary direct
_atom_sites_solution_secondary difmap
_audit_creation_method SHELXL-97
_cell_angle_alpha 99.92(6)
_cell_angle_beta 90.04(7)
_cell_angle_gamma 113.70(5)
_cell_formula_units_Z 2
_cell_length_a 11.395(10)
_cell_length_b 14.174(8)
_cell_length_c 17.196(14)
_cell_measurement_temperature 150
_cell_volume 2498(4)
_computing_cell_refinement 'SMART (Bruker, 2000)'
_computing_data_collection 'SMART (Bruker, 2000)'
_computing_data_reduction 'SAINT (Bruker, 2000)'
_computing_molecular_graphics 'DIAMOND (Brandenberg, 2006)'
_computing_publication_material 'SHELXL97 (Sheldrick, 1997)'
_computing_structure_refinement 'SHELXL97 (Sheldrick, 1997)'
_computing_structure_solution 'SHELXS97 (Sheldrick, 1997)'
_diffrn_ambient_temperature 150
_diffrn_measured_fraction_theta_full 0.985
_diffrn_measured_fraction_theta_max 0.985
_diffrn_measurement_method 'phi and omega scans'
_diffrn_radiation_monochromator graphite
_diffrn_radiation_source 'fine-focus sealed tube'
_diffrn_radiation_type MoK\a
_diffrn_radiation_wavelength 0.71073
_diffrn_reflns_av_R_equivalents 0.1042
_diffrn_reflns_av_sigmaI/netI 0.2180
_diffrn_reflns_limit_h_max 15
_diffrn_reflns_limit_h_min -15
_diffrn_reflns_limit_k_max 19
_diffrn_reflns_limit_k_min -19
_diffrn_reflns_limit_l_max 23
_diffrn_reflns_limit_l_min -19
_diffrn_reflns_number 28924
_diffrn_reflns_theta_full 29.23
_diffrn_reflns_theta_max 29.23
_diffrn_reflns_theta_min 1.81
_exptl_absorpt_coefficient_mu 1.180
_exptl_absorpt_correction_T_max 1.00
_exptl_absorpt_correction_T_min 0.49
_exptl_absorpt_correction_type multi-scan
_exptl_absorpt_process_details 'SADABS (Bruker, 2000)'
_exptl_crystal_colour colourless
_exptl_crystal_density_diffrn 1.518
_exptl_crystal_density_method 'not measured'
_exptl_crystal_description block
_exptl_crystal_F_000 1162
_exptl_crystal_size_max .50
_exptl_crystal_size_mid .25
_exptl_crystal_size_min .10
_refine_diff_density_max 0.755
_refine_diff_density_min -1.238
_refine_diff_density_rms 0.203
_refine_ls_extinction_method none
_refine_ls_goodness_of_fit_ref 0.981
_refine_ls_hydrogen_treatment mixed
_refine_ls_matrix_type full
_refine_ls_number_parameters 613
_refine_ls_number_reflns 13368
_refine_ls_number_restraints 0
_refine_ls_restrained_S_all 0.981
_refine_ls_R_factor_all 0.1166
_refine_ls_R_factor_gt 0.0417
_refine_ls_shift/su_max 0.002
_refine_ls_shift/su_mean 0.000
_refine_ls_structure_factor_coef Fsqd
_refine_ls_weighting_details 'calc w=1/[\s^2^(Fo^2^)+(0.0216P)^2^+0.0000P] where P=(Fo^2^+2Fc^2^)/3'
_refine_ls_weighting_scheme calc
_refine_ls_wR_factor_gt 0.0745
_refine_ls_wR_factor_ref 0.1229
_reflns_number_gt 6016
_reflns_number_total 13368
_reflns_threshold_expression >2sigma(I)
_cod_data_source_file om900030m_si_001.cif
_cod_data_source_block publication_text
_cod_original_cell_volume 2498(3)
_cod_original_sg_symbol_H-M P-1
_cod_database_code 4069108

loop_
_symmetry_equiv_pos_as_xyz
'x, y, z'
'-x, -y, -z'

loop_
_atom_site_label
_atom_site_type_symbol
_atom_site_fract_x
_atom_site_fract_y
_atom_site_fract_z
_atom_site_U_iso_or_equiv
_atom_site_adp_type
_atom_site_occupancy
_atom_site_symmetry_multiplicity
_atom_site_calc_flag
_atom_site_refinement_flags
C58 C 0.1960(8) 0.6580(7) 0.9833(6) 0.041(2) Uani 1 1 d .
H58A H 0.2302 0.6372 1.0251 0.062 Uiso 1 1 calc R
H58B H 0.2632 0.7157 0.9663 0.062 Uiso 1 1 calc R
H58C H 0.1612 0.6000 0.9396 0.062 Uiso 1 1 calc R
C26 C 0.4932(7) 1.1879(6) 1.1001(5) 0.0333(18) Uani 1 1 d .
H26A H 0.4674 1.1442 1.0485 0.050 Uiso 1 1 calc R
H26B H 0.5231 1.2602 1.0952 0.050 Uiso 1 1 calc R
H26C H 0.4213 1.1705 1.1321 0.050 Uiso 1 1 calc R
C36 C 0.5395(8) 1.3422(6) 1.5152(5) 0.041(2) Uani 1 1 d .
H36A H 0.5933 1.3638 1.4731 0.062 Uiso 1 1 calc R
H36B H 0.5502 1.2844 1.5314 0.062 Uiso 1 1 calc R
H36C H 0.5632 1.3997 1.5593 0.062 Uiso 1 1 calc R
C34 C 0.1455(8) 1.2509(6) 1.4383(5) 0.0354(19) Uani 1 1 d .
H34 H 0.0599 1.2312 1.4218 0.043 Uiso 1 1 calc R
C37 C 0.0723(9) 1.1988(8) 1.5694(7) 0.062(3) Uani 1 1 d .
H37A H 0.1121 1.1993 1.6188 0.094 Uiso 1 1 calc R
H37B H 0.0159 1.1281 1.5461 0.094 Uiso 1 1 calc R
H37C H 0.0238 1.2410 1.5785 0.094 Uiso 1 1 calc R
Sb1 Sb 0.42169(5) 1.11325(3) 1.32559(3) 0.02274(14) Uani 1 1 d .
Sb2 Sb 0.30847(5) 0.88675(3) 1.17445(3) 0.02286(14) Uani 1 1 d .
S1 S 0.1280(2) 1.00013(17) 1.25002(18) 0.0387(5) Uani 1 1 d .
O3 O 0.1637(5) 0.9056(3) 1.2444(3) 0.0307(13) Uani 1 1 d .
O2 O 0.2568(4) 1.0939(4) 1.2555(3) 0.0296(13) Uani 1 1 d .
O1 O 0.4289(4) 0.9997(3) 1.2498(3) 0.0253(11) Uani 1 1 d .
O4 O 0.5672(5) 1.1212(4) 1.3883(3) 0.0388(13) Uani 1 1 d .
H4 H 0.6319 1.1420 1.3640 0.058 Uiso 1 1 calc R
C30 C 0.3655(7) 1.3125(5) 1.4092(5) 0.0270(18) Uani 1 1 d .
C50 C 0.0529(7) 0.6867(5) 1.0893(5) 0.0254(17) Uani 1 1 d .
O7 O 0.2447(5) 0.9349(4) 1.0934(3) 0.0413(14) Uani 1 1 d .
H7 H 0.2091 0.9722 1.1135 0.062 Uiso 1 1 calc R
O5 O 0.3101(5) 1.0654(4) 1.4063(3) 0.0381(13) Uani 1 1 d .
H5 H 0.2372 1.0283 1.3861 0.057 Uiso 1 1 calc R
O6 O 0.4450(5) 0.8794(4) 1.1113(3) 0.0377(13) Uani 1 1 d .
H6 H 0.4893 0.8586 1.1352 0.057 Uiso 1 1 calc R
C40 C 0.2355(7) 0.7284(5) 1.1907(5) 0.0237(16) Uani 1 1 d .
C60 C 0.4344(7) 0.7784(5) 1.2855(5) 0.0279(16) Uani 1 1 d .
C20 C 0.6572(6) 1.2228(5) 1.2148(5) 0.0263(16) Uani 1 1 d .
C31 C 0.4006(7) 1.3087(5) 1.4868(5) 0.0258(16) Uani 1 1 d .
C10 C 0.5077(7) 1.2716(5) 1.3088(5) 0.0245(16) Uani 1 1 d .
C21 C 0.6011(6) 1.1702(5) 1.1388(5) 0.0263(16) Uani 1 1 d .
C13 C 0.6334(9) 1.4792(6) 1.2976(6) 0.048(2) Uani 1 1 d .
H13 H 0.6762 1.5496 1.2942 0.057 Uiso 1 1 calc R
C54 C 0.0282(7) 0.7255(6) 0.9619(5) 0.0351(19) Uani 1 1 d .
H54 H 0.0516 0.7266 0.9101 0.042 Uiso 1 1 calc R
C61 C 0.4308(7) 0.8300(5) 1.3614(5) 0.0261(16) Uani 1 1 d .
C51 C -0.0496(7) 0.7138(5) 1.1140(5) 0.0293(17) Uani 1 1 d .
C53 C -0.0675(7) 0.7581(6) 0.9861(5) 0.0354(19) Uani 1 1 d .
C22 C 0.6479(7) 1.1000(5) 1.0971(5) 0.0289(17) Uani 1 1 d .
H22 H 0.6144 1.0670 1.0455 0.035 Uiso 1 1 calc R
C62 C 0.5484(7) 0.8999(5) 1.4029(5) 0.0273(16) Uani 1 1 d .
H62 H 0.5478 0.9331 1.4544 0.033 Uiso 1 1 calc R
C66 C 0.3040(7) 0.8105(6) 1.3993(5) 0.0325(18) Uani 1 1 d .
H66A H 0.3207 0.8528 1.4514 0.049 Uiso 1 1 calc R
H66B H 0.2616 0.7378 1.4028 0.049 Uiso 1 1 calc R
H66C H 0.2500 0.8288 1.3675 0.049 Uiso 1 1 calc R
C63 C 0.6666(6) 0.9215(5) 1.3696(5) 0.0270(16) Uani 1 1 d .
C43 C 0.1534(8) 0.5209(6) 1.2037(6) 0.046(2) Uani 1 1 d .
H43 H 0.1253 0.4508 1.2079 0.055 Uiso 1 1 calc R
C11 C 0.6106(6) 1.3001(5) 1.2604(4) 0.0261(16) Uani 1 1 d .
C35 C 0.2374(7) 1.2868(5) 1.3860(5) 0.0299(17) Uani 1 1 d .
C55 C 0.0902(6) 0.6912(5) 1.0133(5) 0.0284(17) Uani 1 1 d .
C32 C 0.3030(8) 1.2739(5) 1.5374(5) 0.0320(18) Uani 1 1 d .
H32 H 0.3252 1.2716 1.5889 0.038 Uiso 1 1 calc R
C23 C 0.7451(6) 1.0782(5) 1.1317(5) 0.0287(17) Uani 1 1 d .
C41 C 0.1243(6) 0.6557(5) 1.1463(4) 0.0258(15) Uani 1 1 d .
O9 O 0.0571(5) 0.9907(4) 1.1781(4) 0.0579(19) Uani 1 1 d .
C33 C 0.1744(8) 1.2427(6) 1.5141(5) 0.039(2) Uani 1 1 d .
C65 C 0.5539(7) 0.7956(5) 1.2518(5) 0.0292(17) Uani 1 1 d .
C15 C 0.4682(7) 1.3445(5) 1.3538(4) 0.0280(16) Uani 1 1 d .
C64 C 0.6672(7) 0.8696(6) 1.2946(5) 0.0316(17) Uani 1 1 d .
H64 H 0.7450 0.8840 1.2716 0.038 Uiso 1 1 calc R
C68 C 0.5635(9) 0.7340(7) 1.1732(6) 0.048(2) Uani 1 1 d .
H68A H 0.4789 0.6862 1.1507 0.073 Uiso 1 1 calc R
H68B H 0.6137 0.6953 1.1808 0.073 Uiso 1 1 calc R
H68C H 0.6041 0.7814 1.1379 0.073 Uiso 1 1 calc R
C56 C -0.0987(8) 0.7037(7) 1.1952(5) 0.044(2) Uani 1 1 d .
H56A H -0.0499 0.6776 1.2240 0.066 Uiso 1 1 calc R
H56B H -0.1877 0.6559 1.1897 0.066 Uiso 1 1 calc R
H56C H -0.0898 0.7712 1.2233 0.066 Uiso 1 1 calc R
O8 O 0.0647(5) 1.0076(4) 1.3211(5) 0.058(2) Uani 1 1 d .
C24 C 0.7992(7) 1.1317(6) 1.2053(5) 0.0333(18) Uani 1 1 d .
H24 H 0.8649 1.1194 1.2275 0.040 Uiso 1 1 calc R
C38 C 0.1966(8) 1.2955(7) 1.3062(5) 0.042(2) Uani 1 1 d .
H38A H 0.2705 1.3208 1.2764 0.064 Uiso 1 1 calc R
H38B H 0.1558 1.3436 1.3119 0.064 Uiso 1 1 calc R
H38C H 0.1371 1.2278 1.2790 0.064 Uiso 1 1 calc R
C45 C 0.3108(7) 0.7001(5) 1.2399(4) 0.0269(16) Uani 1 1 d .
C28 C 0.8299(8) 1.2673(7) 1.3272(6) 0.045(2) Uani 1 1 d .
H28A H 0.7922 1.3143 1.3498 0.068 Uiso 1 1 calc R
H28B H 0.9185 1.3068 1.3196 0.068 Uiso 1 1 calc R
H28C H 0.8243 1.2201 1.3624 0.068 Uiso 1 1 calc R
C25 C 0.7585(7) 1.2052(6) 1.2485(5) 0.0311(18) Uani 1 1 d .
C67 C 0.7918(7) 1.0002(6) 1.4156(5) 0.041(2) Uani 1 1 d .
H67A H 0.7737 1.0287 1.4667 0.061 Uiso 1 1 calc R
H67B H 0.8332 1.0559 1.3870 0.061 Uiso 1 1 calc R
H67C H 0.8474 0.9657 1.4222 0.061 Uiso 1 1 calc R
C44 C 0.2630(8) 0.5934(5) 1.2451(5) 0.038(2) Uani 1 1 d .
H44 H 0.3080 0.5718 1.2781 0.046 Uiso 1 1 calc R
C27 C 0.7916(8) 0.9994(6) 1.0856(5) 0.042(2) Uani 1 1 d .
H27A H 0.7437 0.9698 1.0350 0.062 Uiso 1 1 calc R
H27B H 0.7791 0.9445 1.1147 0.062 Uiso 1 1 calc R
H27C H 0.8813 1.0343 1.0781 0.062 Uiso 1 1 calc R
C52 C -0.1051(7) 0.7503(6) 1.0610(6) 0.040(2) Uani 1 1 d .
H52 H -0.1708 0.7703 1.0772 0.048 Uiso 1 1 calc R
C12 C 0.6711(8) 1.4060(5) 1.2549(5) 0.039(2) Uani 1 1 d .
H12 H 0.7378 1.4274 1.2220 0.047 Uiso 1 1 calc R
C42 C 0.0829(8) 0.5512(5) 1.1547(5) 0.039(2) Uani 1 1 d .
H42 H 0.0071 0.5011 1.1272 0.047 Uiso 1 1 calc R
C14 C 0.5330(8) 1.4489(5) 1.3451(5) 0.039(2) Uani 1 1 d .
H14 H 0.5074 1.4993 1.3723 0.046 Uiso 1 1 calc R
C57 C -0.1264(10) 0.8018(8) 0.9308(7) 0.067(3) Uani 1 1 d .
H57A H -0.0870 0.8016 0.8814 0.100 Uiso 1 1 calc R
H57B H -0.1125 0.8724 0.9541 0.100 Uiso 1 1 calc R
H57C H -0.2170 0.7593 0.9215 0.100 Uiso 1 1 calc R
C75 C 0.6227(12) 0.5182(9) 0.9815(11) 0.084(5) Uani 1 1 d .
H75 H 0.7056 0.5286 0.9683 0.101 Uiso 1 1 calc R
C71 C 0.1041(12) 0.4807(9) 0.5194(10) 0.080(4) Uani 1 1 d .
H71 H 0.1760 0.4692 0.5321 0.097 Uiso 1 1 calc R
C72 C 0.0962(11) 0.5143(9) 0.4509(10) 0.082(4) Uani 1 1 d .
H72 H 0.1618 0.5228 0.4171 0.099 Uiso 1 1 calc R
C76 C 0.5842(12) 0.4855(9) 1.0486(10) 0.086(4) Uani 1 1 d .
H76 H 0.6414 0.4772 1.0826 0.103 Uiso 1 1 calc R
C70 C 0.0071(12) 0.4635(8) 0.5703(10) 0.080(4) Uani 1 1 d .
C74 C 0.5452(12) 0.5372(8) 0.9309(10) 0.078(4) Uani 1 1 d .
C73 C 0.023(2) 0.4332(16) 0.6344(14) 0.067(6) Uani 0.50 1 d P
H73A H -0.0498 0.4239 0.6650 0.101 Uiso 0.50 1 calc PR
H73B H 0.0994 0.4852 0.6648 0.101 Uiso 0.50 1 calc PR
H73C H 0.0322 0.3679 0.6213 0.101 Uiso 0.50 1 calc PR
C77 C 0.593(2) 0.5686(15) 0.8674(15) 0.070(6) Uani 0.50 1 d P
H77A H 0.5295 0.5792 0.8371 0.105 Uiso 0.50 1 calc PR
H77B H 0.6160 0.5166 0.8364 0.105 Uiso 0.50 1 calc PR
H77C H 0.6673 0.6335 0.8812 0.105 Uiso 0.50 1 calc PR

loop_
_atom_site_aniso_label
_atom_site_aniso_U_11
_atom_site_aniso_U_22
_atom_site_aniso_U_33
_atom_site_aniso_U_23
_atom_site_aniso_U_13
_atom_site_aniso_U_12
C58 0.034(5) 0.042(5) 0.037(6) 0.003(4) 0.000(4) 0.007(4)
C26 0.032(4) 0.042(4) 0.030(5) 0.004(4) -0.005(4) 0.019(4)
C36 0.059(6) 0.044(5) 0.030(6) -0.002(4) -0.005(4) 0.034(4)
C34 0.034(4) 0.047(5) 0.033(5) 0.006(4) 0.008(4) 0.025(4)
C37 0.058(6) 0.082(7) 0.060(7) 0.028(6) 0.025(6) 0.036(6)
Sb1 0.0291(3) 0.0186(3) 0.0201(3) 0.0012(2) -0.0007(2) 0.0104(2)
Sb2 0.0264(3) 0.0185(3) 0.0204(3) 0.0016(2) 0.0002(2) 0.0067(2)
S1 0.0254(9) 0.0286(8) 0.0621(14) 0.0035(9) 0.0009(9) 0.0132(7)
O3 0.027(3) 0.022(2) 0.045(4) 0.005(2) 0.006(3) 0.013(2)
O2 0.022(3) 0.023(2) 0.043(4) 0.008(2) -0.003(2) 0.007(2)
O1 0.027(2) 0.020(2) 0.027(3) -0.004(2) -0.001(2) 0.0109(19)
O4 0.041(3) 0.034(3) 0.036(4) -0.003(3) -0.018(3) 0.013(2)
C30 0.042(5) 0.018(3) 0.025(5) 0.002(3) 0.007(4) 0.017(3)
C50 0.024(4) 0.021(3) 0.022(4) 0.004(3) -0.002(3) 0.000(3)
O7 0.061(4) 0.036(3) 0.026(3) 0.009(3) -0.007(3) 0.018(3)
O5 0.053(3) 0.033(3) 0.025(3) 0.005(2) 0.010(3) 0.014(2)
O6 0.040(3) 0.033(3) 0.034(4) -0.001(3) 0.009(3) 0.011(2)
C40 0.031(4) 0.019(3) 0.021(4) 0.003(3) 0.005(3) 0.011(3)
C60 0.035(4) 0.023(3) 0.028(5) 0.005(3) -0.002(3) 0.013(3)
C20 0.026(4) 0.023(3) 0.030(5) 0.007(3) 0.003(3) 0.009(3)
C31 0.029(4) 0.018(3) 0.029(5) -0.003(3) -0.001(3) 0.012(3)
C10 0.028(4) 0.021(3) 0.022(4) 0.005(3) 0.002(3) 0.007(3)
C21 0.027(4) 0.026(3) 0.026(4) 0.007(3) 0.007(3) 0.010(3)
C13 0.072(7) 0.023(4) 0.048(6) 0.009(4) 0.020(5) 0.019(4)
C54 0.032(4) 0.039(4) 0.022(5) 0.004(4) -0.005(4) 0.004(4)
C61 0.029(4) 0.023(3) 0.026(4) 0.008(3) 0.000(3) 0.010(3)
C51 0.024(4) 0.027(4) 0.030(5) 0.003(3) -0.004(3) 0.004(3)
C53 0.028(4) 0.041(4) 0.034(5) 0.008(4) -0.008(4) 0.011(3)
C22 0.033(4) 0.027(4) 0.025(5) 0.002(3) 0.006(3) 0.011(3)
C62 0.034(4) 0.026(3) 0.023(4) 0.002(3) -0.003(3) 0.014(3)
C66 0.029(4) 0.041(4) 0.027(5) 0.004(4) 0.003(4) 0.013(3)
C63 0.021(4) 0.030(4) 0.032(5) 0.008(3) -0.003(3) 0.011(3)
C43 0.052(5) 0.025(4) 0.049(6) 0.010(4) -0.017(5) 0.002(4)
C11 0.027(4) 0.028(3) 0.022(4) 0.003(3) 0.002(3) 0.011(3)
C35 0.037(4) 0.030(4) 0.027(5) 0.002(3) 0.001(4) 0.019(3)
C55 0.023(4) 0.024(3) 0.029(5) 0.001(3) -0.002(3) 0.003(3)
C32 0.047(5) 0.029(4) 0.025(5) 0.004(3) 0.005(4) 0.022(4)
C23 0.023(4) 0.029(4) 0.036(5) 0.005(4) 0.007(3) 0.012(3)
C41 0.025(4) 0.023(3) 0.023(4) 0.004(3) 0.000(3) 0.004(3)
O9 0.039(3) 0.043(3) 0.090(6) 0.006(4) -0.032(3) 0.017(3)
C33 0.042(5) 0.034(4) 0.041(6) 0.004(4) 0.010(4) 0.018(4)
C65 0.033(4) 0.029(4) 0.030(5) 0.004(3) 0.002(4) 0.019(3)
C15 0.039(4) 0.025(3) 0.023(4) 0.000(3) 0.003(3) 0.018(3)
C64 0.025(4) 0.039(4) 0.036(5) 0.008(4) 0.004(3) 0.018(3)
C68 0.051(6) 0.054(5) 0.041(6) -0.004(5) 0.011(5) 0.027(5)
C56 0.036(5) 0.061(5) 0.036(6) 0.008(4) 0.012(4) 0.021(4)
O8 0.039(3) 0.044(3) 0.096(6) 0.009(4) 0.037(4) 0.022(3)
C24 0.031(4) 0.036(4) 0.037(5) 0.002(4) 0.003(4) 0.019(3)
C38 0.045(5) 0.057(5) 0.037(6) 0.008(4) -0.001(4) 0.034(4)
C45 0.031(4) 0.021(3) 0.026(4) 0.002(3) 0.002(3) 0.009(3)
C28 0.043(5) 0.051(5) 0.038(6) -0.005(4) -0.014(4) 0.020(4)
C25 0.027(4) 0.036(4) 0.026(5) 0.001(3) -0.005(3) 0.010(3)
C67 0.035(4) 0.041(4) 0.043(6) 0.002(4) -0.004(4) 0.015(4)
C44 0.056(5) 0.024(4) 0.036(5) 0.007(4) -0.009(4) 0.016(4)
C27 0.040(5) 0.040(4) 0.046(6) -0.006(4) 0.000(4) 0.025(4)
C52 0.030(4) 0.052(5) 0.042(6) 0.006(4) -0.001(4) 0.021(4)
C12 0.049(5) 0.025(4) 0.038(5) 0.007(4) 0.018(4) 0.008(4)
C42 0.045(5) 0.021(4) 0.034(5) -0.001(3) -0.013(4) -0.001(3)
C14 0.062(6) 0.025(4) 0.035(5) 0.002(4) 0.012(4) 0.027(4)
C57 0.068(7) 0.088(7) 0.065(8) 0.030(6) -0.005(6) 0.046(6)
C75 0.069(9) 0.054(7) 0.129(15) -0.004(8) 0.018(9) 0.032(6)
C71 0.055(8) 0.057(7) 0.113(13) -0.012(8) -0.024(8) 0.017(6)
C72 0.046(7) 0.055(7) 0.125(14) -0.025(8) -0.004(7) 0.015(5)
C76 0.072(9) 0.051(7) 0.126(14) -0.015(8) -0.010(9) 0.029(6)
C70 0.061(8) 0.043(6) 0.115(13) -0.013(7) -0.017(8) 0.011(5)
C74 0.072(8) 0.043(6) 0.116(13) -0.010(7) 0.010(8) 0.029(6)
C73 0.065(14) 0.058(12) 0.063(16) 0.016(12) -0.002(12) 0.006(10)
C77 0.101(18) 0.052(12) 0.075(18) 0.008(12) 0.008(15) 0.051(12)

loop_
_atom_type_symbol
_atom_type_description
_atom_type_scat_dispersion_real
_atom_type_scat_dispersion_imag
_atom_type_scat_source
C C 0.0033 0.0016 'International Tables Vol C Tables 4.2.6.8 and 6.1.1.4'
H H 0.0000 0.0000 'International Tables Vol C Tables 4.2.6.8 and 6.1.1.4'
Sb Sb -0.5866 1.5461 'International Tables Vol C Tables 4.2.6.8 and 6.1.1.4'
O O 0.0106 0.0060 'International Tables Vol C Tables 4.2.6.8 and 6.1.1.4'
S S 0.1246 0.1234 'International Tables Vol C Tables 4.2.6.8 and 6.1.1.4'

loop_
_geom_angle_atom_site_label_1
_geom_angle_atom_site_label_2
_geom_angle_atom_site_label_3
_geom_angle
_geom_angle_site_symmetry_3
C35 C34 C33 123.1(8) .
O5 Sb1 O1 112.4(2) .
O5 Sb1 O4 91.3(3) .
O1 Sb1 O4 90.9(2) .
O5 Sb1 O2 87.5(2) .
O1 Sb1 O2 86.4(2) .
O4 Sb1 O2 176.35(19) .
O5 Sb1 C10 124.9(3) .
O1 Sb1 C10 122.1(3) .
O4 Sb1 C10 95.3(3) .
O2 Sb1 C10 88.2(2) .
O7 Sb2 O1 112.3(2) .
O7 Sb2 O6 90.6(3) .
O1 Sb2 O6 90.9(2) .
O7 Sb2 O3 87.8(2) .
O1 Sb2 O3 86.5(2) .
O6 Sb2 O3 176.3(2) .
O7 Sb2 C40 124.7(3) .
O1 Sb2 C40 122.4(3) .
O6 Sb2 C40 95.8(2) .
O3 Sb2 C40 87.9(2) .
O8 S1 O9 115.9(4) .
O8 S1 O2 110.5(4) .
O9 S1 O2 108.3(4) .
O8 S1 O3 107.9(4) .
O9 S1 O3 109.4(4) .
O2 S1 O3 104.2(3) .
S1 O3 Sb2 123.4(3) .
S1 O2 Sb1 123.5(3) .
Sb2 O1 Sb1 135.2(2) .
C35 C30 C31 120.2(7) .
C35 C30 C15 121.5(7) .
C31 C30 C15 118.2(7) .
C55 C50 C51 120.3(7) .
C55 C50 C41 119.5(7) .
C51 C50 C41 120.2(7) .
C41 C40 C45 123.0(6) .
C41 C40 Sb2 118.7(5) .
C45 C40 Sb2 117.9(5) .
C61 C60 C65 120.7(7) .
C61 C60 C45 119.5(6) .
C65 C60 C45 119.8(7) .
C21 C20 C25 120.5(7) .
C21 C20 C11 119.3(6) .
C25 C20 C11 120.1(7) .
C32 C31 C30 117.9(7) .
C32 C31 C36 120.6(7) .
C30 C31 C36 121.5(7) .
C11 C10 C15 123.1(6) .
C11 C10 Sb1 118.5(5) .
C15 C10 Sb1 118.1(5) .
C22 C21 C20 118.2(7) .
C22 C21 C26 119.6(7) .
C20 C21 C26 122.2(6) .
C14 C13 C12 120.4(7) .
C55 C54 C53 121.4(8) .
C60 C61 C62 117.7(7) .
C60 C61 C66 121.5(6) .
C62 C61 C66 120.8(7) .
C52 C51 C50 117.7(7) .
C52 C51 C56 120.3(7) .
C50 C51 C56 122.0(7) .
C52 C53 C54 118.1(7) .
C52 C53 C57 121.8(8) .
C54 C53 C57 120.1(8) .
C21 C22 C23 121.6(7) .
C63 C62 C61 122.5(7) .
C64 C63 C62 118.5(7) .
C64 C63 C67 120.6(7) .
C62 C63 C67 121.0(7) .
C44 C43 C42 120.1(7) .
C10 C11 C12 117.2(6) .
C10 C11 C20 123.3(6) .
C12 C11 C20 119.5(6) .
C34 C35 C30 118.8(8) .
C34 C35 C38 118.9(7) .
C30 C35 C38 122.2(7) .
C50 C55 C54 119.3(7) .
C50 C55 C58 121.9(7) .
C54 C55 C58 118.8(7) .
C31 C32 C33 122.7(8) .
C24 C23 C22 118.8(7) .
C24 C23 C27 120.8(7) .
C22 C23 C27 120.3(7) .
C40 C41 C42 117.5(7) .
C40 C41 C50 121.8(6) .
C42 C41 C50 120.8(6) .
C34 C33 C32 117.0(8) .
C34 C33 C37 122.5(8) .
C32 C33 C37 120.5(8) .
C64 C65 C60 118.9(7) .
C64 C65 C68 118.5(7) .
C60 C65 C68 122.6(7) .
C14 C15 C10 116.4(7) .
C14 C15 C30 122.1(6) .
C10 C15 C30 121.5(6) .
C63 C64 C65 121.6(7) .
C23 C24 C25 121.7(7) .
C44 C45 C40 116.1(7) .
C44 C45 C60 120.9(6) .
C40 C45 C60 123.0(6) .
C24 C25 C20 119.1(7) .
C24 C25 C28 118.5(7) .
C20 C25 C28 122.3(7) .
C43 C44 C45 122.2(7) .
C53 C52 C51 123.0(8) .
C13 C12 C11 121.0(7) .
C43 C42 C41 121.0(7) .
C13 C14 C15 121.9(7) .
C76 C75 C74 122.6(13) .
C72 C71 C70 121.0(13) .
C71 C72 C70 122.3(13) 2_566
C75 C76 C74 120.5(14) 2_667
C73 C70 C71 117.0(16) .
C73 C70 C72 126.3(19) 2_566
C71 C70 C72 116.6(14) 2_566
C77 C74 C75 117.3(16) .
C77 C74 C76 125.7(19) 2_667
C75 C74 C76 116.9(14) 2_667

loop_
_geom_bond_atom_site_label_1
_geom_bond_atom_site_label_2
_geom_bond_distance
_geom_bond_site_symmetry_2
C58 C55 1.521(11) .
C26 C21 1.524(10) .
C36 C31 1.512(11) .
C34 C35 1.377(11) .
C34 C33 1.380(12) .
C37 C33 1.506(12) .
Sb1 O5 1.907(5) .
Sb1 O1 1.919(5) .
Sb1 O4 1.932(5) .
Sb1 O2 2.128(5) .
Sb1 C10 2.129(7) .
Sb2 O7 1.914(5) .
Sb2 O1 1.908(5) .
Sb2 O6 1.925(5) .
Sb2 O3 2.118(5) .
Sb2 C40 2.126(7) .
S1 O8 1.430(7) .
S1 O9 1.433(7) .
S1 O2 1.522(5) .
S1 O3 1.538(5) .
C30 C35 1.394(10) .
C30 C31 1.408(11) .
C30 C15 1.486(10) .
C50 C55 1.378(11) .
C50 C51 1.414(10) .
C50 C41 1.500(10) .
C40 C41 1.390(10) .
C40 C45 1.415(10) .
C60 C61 1.391(10) .
C60 C65 1.425(10) .
C60 C45 1.508(10) .
C20 C21 1.398(11) .
C20 C25 1.418(10) .
C20 C11 1.506(9) .
C31 C32 1.394(10) .
C10 C11 1.403(10) .
C10 C15 1.404(9) .
C21 C22 1.404(10) .
C13 C14 1.375(11) .
C13 C12 1.376(11) .
C54 C55 1.394(10) .
C54 C53 1.384(11) .
C61 C62 1.405(10) .
C61 C66 1.527(10) .
C51 C52 1.386(11) .
C51 C56 1.512(11) .
C53 C52 1.366(12) .
C53 C57 1.509(12) .
C22 C23 1.419(10) .
C62 C63 1.401(10) .
C63 C64 1.372(11) .
C63 C67 1.524(10) .
C43 C44 1.356(11) .
C43 C42 1.393(11) .
C11 C12 1.398(9) .
C35 C38 1.490(11) .
C32 C33 1.386(11) .
C23 C24 1.359(11) .
C23 C27 1.527(10) .
C41 C42 1.397(9) .
C65 C64 1.398(11) .
C65 C68 1.508(11) .
C15 C14 1.398(9) .
C24 C25 1.405(10) .
C45 C44 1.407(9) .
C28 C25 1.511(12) .
C75 C76 1.326(19) .
C75 C74 1.372(19) .
C71 C72 1.359(19) .
C71 C70 1.381(18) .
C72 C70 1.399(16) 2_566
C76 C74 1.435(16) 2_667
C70 C73 1.29(2) .
C70 C72 1.399(16) 2_566
C74 C77 1.29(2) .
C74 C76 1.435(16) 2_667
